data_4511724
loop_
_publ_author_name
'Yufit, D. S.'
'Shishkin, O. V.'
'Zubatyuk, R. I.'
'Howard, J. A. K.'

_publ_section_title
;
 Trimethyltrioxane (Paraldehyde) and Its Halomethanes Complexes:
 Crystallization, Structures, and Analysis of Packing Motifs
;
_journal_issue 9
_journal_name_full 'Crystal Growth &amp; Design'
_journal_page_first 4303
_journal_paper_doi 10.1021/cg500354t
_journal_volume 14
_journal_year 2014
_chemical_formula_moiety 'C6 H12 O3'
_chemical_formula_sum 'C6 H12 O3'
_chemical_formula_weight 132.16
_chemical_melting_point 256.0(10)
_chemical_name_common paraldehyde
_chemical_name_systematic
;
2,4,6-trimethyl-1,3,5-trioxane 
;
_space_group_crystal_system orthorhombic
_space_group_IT_number 61
_space_group_name_Hall '-P 2ac 2ab'
_space_group_name_H-M_alt 'P b c a'
_symmetry_space_group_name_Hall '-P 2ac 2ab'
_symmetry_space_group_name_H-M 'P b c a'
_atom_sites_solution_hydrogens difmap
_atom_sites_solution_primary direct
_atom_sites_solution_secondary difmap
_audit_creation_date 2012-12-07
_audit_creation_method
;
  Olex2 1.2-beta
  (compiled Dec  5 2012 16:20:19, GUI svn.r4385)
;
_cell_angle_alpha 90.00
_cell_angle_beta 90.00
_cell_angle_gamma 90.00
_cell_formula_units_Z 8
_cell_length_a 12.8475(12)
_cell_length_b 8.1256(5)
_cell_length_c 14.3082(13)
_cell_measurement_reflns_used 1626
_cell_measurement_temperature 200
_cell_measurement_theta_max 30.60
_cell_measurement_theta_min 3.17
_cell_volume 1493.7(2)
_computing_cell_refinement 'SAINT v6.45A (Bruker, 2003)'
_computing_data_collection 'SMART v5.625 (Bruker, 2001)'
_computing_data_reduction 'SAINT v6.45A (Bruker, 2003)'
_computing_molecular_graphics
;
O. V. Dolomanov, L. J. Bourhis, R. J. Gildea, J. A. K. Howard and H. Puschmann,
OLEX2: a complete structure solution, refinement and analysis program.
J. Appl. Cryst. (2009). 42, 339-341.
;
_computing_publication_material
;
O. V. Dolomanov, L. J. Bourhis, R. J. Gildea, J. A. K. Howard and H. Puschmann,
OLEX2: a complete structure solution, refinement and analysis program.
J. Appl. Cryst. (2009). 42, 339-341.
;
_computing_structure_refinement
;
XL, G.M. Sheldrick, Acta Cryst.
(2008). A64, 112-122
;
_computing_structure_solution
;
XS, G.M. Sheldrick, Acta Cryst.
(2008). A64, 112-122
;
_diffrn_ambient_temperature 200
_diffrn_detector 'CCD area detector'
_diffrn_detector_area_resol_mean 5.6
_diffrn_detector_type 'Bruker SMART CCD 6000 area detector'
_diffrn_measured_fraction_theta_full 0.837
_diffrn_measured_fraction_theta_max 0.837
_diffrn_measurement_device 'three-circle diffractometer'
_diffrn_measurement_device_type 'Bruker SMART CCD 6000 area detector'
_diffrn_measurement_method '\w scans'
_diffrn_radiation_monochromator graphite
_diffrn_radiation_probe x-ray
_diffrn_radiation_type MoK\a
_diffrn_radiation_wavelength 0.71073
_diffrn_radiation_xray_symbol K-L~3~
_diffrn_reflns_av_R_equivalents 0.0210
_diffrn_reflns_av_unetI/netI 0.0120
_diffrn_reflns_limit_h_max 14
_diffrn_reflns_limit_h_min -17
_diffrn_reflns_limit_k_max 7
_diffrn_reflns_limit_k_min -7
_diffrn_reflns_limit_l_max 19
_diffrn_reflns_limit_l_min -11
_diffrn_reflns_number 11806
_diffrn_reflns_theta_full 29.48
_diffrn_reflns_theta_max 29.48
_diffrn_reflns_theta_min 3.17
_diffrn_source 'sealed X-ray tube'
_diffrn_source_current 35.0
_diffrn_source_power 1.75
_diffrn_source_target Mo
_diffrn_source_type 'sealed X-ray tube'
_diffrn_source_voltage 50.0
_exptl_absorpt_coefficient_mu 0.093
_exptl_absorpt_correction_T_max 1.0000
_exptl_absorpt_correction_T_min 0.2100
_exptl_absorpt_correction_type multi-scan
_exptl_absorpt_process_details
;
SADABS-2006/1 (Bruker,2006) was used for absorption correction.
R(int) was 0.0819 before and 0.0149 after correction.
The Ratio of minimum to maximum transmission is 0.2100.
The \l/2 correction factor is 0.0015.
;
_exptl_crystal_colour 'clear light colourless'
_exptl_crystal_colour_lustre clear
_exptl_crystal_colour_modifier light
_exptl_crystal_colour_primary colourless
_exptl_crystal_density_diffrn 1.175
_exptl_crystal_density_method 'not measured'
_exptl_crystal_description cylinder
_exptl_crystal_F_000 576
_exptl_crystal_size_max 0.4
_exptl_crystal_size_mid 0.4
_exptl_crystal_size_min 0.4
_refine_diff_density_max 0.123
_refine_diff_density_min -0.115
_refine_diff_density_rms 0.025
_refine_ls_extinction_coef 0.002(2)
_refine_ls_extinction_expression Fc^*^=kFc[1+0.001xFc^2^\l^3^/sin(2\q)]^-1/4^
_refine_ls_extinction_method SHELXL
_refine_ls_goodness_of_fit_ref 1.068
_refine_ls_hydrogen_treatment refall
_refine_ls_matrix_type full
_refine_ls_number_parameters 131
_refine_ls_number_reflns 1735
_refine_ls_number_restraints 0
_refine_ls_restrained_S_all 1.068
_refine_ls_R_factor_all 0.0468
_refine_ls_R_factor_gt 0.0328
_refine_ls_shift/su_max 0.000
_refine_ls_shift/su_mean 0.000
_refine_ls_structure_factor_coef Fsqd
_refine_ls_weighting_details 'calc w=1/[\s^2^(Fo^2^)+(0.0450P)^2^+0.1700P] where P=(Fo^2^+2Fc^2^)/3'
_refine_ls_weighting_scheme calc
_refine_ls_wR_factor_gt 0.0868
_refine_ls_wR_factor_ref 0.0985
_reflns_number_gt 1311
_reflns_number_total 1735
_reflns_threshold_expression >2sigma(I)
_cod_data_source_file cg500354t_si_001.cif
_cod_data_source_block TMT
_cod_depositor_comments
;
The following automatic conversions were performed:

'_chemical_melting_point' value '255-257K' was changed to '256.0(10)'
- the average value was taken and precision was estimated.

Automatic conversion script
Id: cif_fix_values 2281 2013-09-26 08:29:07Z andrius 

 Adding full bibliography for 4511720--4511724.cif.
;
_cod_database_code 4511724
_olex2_refinement_description
;
;

loop_
_space_group_symop_id
_space_group_symop_operation_xyz
1 'x, y, z'
2 '-x+1/2, -y, z+1/2'
3 '-x, y+1/2, -z+1/2'
4 'x+1/2, -y+1/2, -z'
5 '-x, -y, -z'
6 'x-1/2, y, -z-1/2'
7 'x, -y-1/2, z-1/2'
8 '-x-1/2, y-1/2, z'

loop_
_atom_site_label
_atom_site_type_symbol
_atom_site_fract_x
_atom_site_fract_y
_atom_site_fract_z
_atom_site_U_iso_or_equiv
_atom_site_adp_type
_atom_site_occupancy
_atom_site_symmetry_multiplicity
_atom_site_calc_flag
O1 O 0.64555(5) 0.11660(10) 0.61064(5) 0.0442(2) Uani 1 1 d
O2 O 0.73957(5) 0.15337(10) 0.74728(5) 0.0422(2) Uani 1 1 d
O3 O 0.56263(5) 0.20939(10) 0.74412(5) 0.0471(2) Uani 1 1 d
C1 C 0.55130(8) 0.11279(17) 0.66223(7) 0.0466(3) Uani 1 1 d
C2 C 0.73041(8) 0.05742(16) 0.66490(7) 0.0453(3) Uani 1 1 d
C3 C 0.64580(8) 0.14952(17) 0.79932(7) 0.0478(3) Uani 1 1 d
C4 C 0.65802(11) 0.2584(2) 0.88282(9) 0.0646(4) Uani 1 1 d
C5 C 0.46594(9) 0.1857(2) 0.60432(9) 0.0566(4) Uani 1 1 d
C6 C 0.82877(10) 0.0741(2) 0.61007(10) 0.0611(4) Uani 1 1 d
H1 H 0.5387(8) -0.0046(17) 0.6809(8) 0.049(3) Uiso 1 1 d
H2 H 0.7140(9) -0.0574(19) 0.6836(9) 0.060(4) Uiso 1 1 d
H3 H 0.6320(8) 0.0297(18) 0.8161(9) 0.056(4) Uiso 1 1 d
H4A H 0.7138(10) 0.2188(19) 0.9221(10) 0.072(4) Uiso 1 1 d
H4B H 0.6726(11) 0.376(2) 0.8599(11) 0.081(5) Uiso 1 1 d
H4C H 0.5992(11) 0.261(2) 0.9170(11) 0.077(4) Uiso 1 1 d
H5A H 0.4024(11) 0.1878(18) 0.6407(10) 0.070(4) Uiso 1 1 d
H5B H 0.4882(10) 0.300(2) 0.5851(10) 0.069(4) Uiso 1 1 d
H5C H 0.4545(10) 0.1185(19) 0.5495(10) 0.069(4) Uiso 1 1 d
H6A H 0.8363(9) 0.189(2) 0.5911(10) 0.068(5) Uiso 1 1 d
H6B H 0.8235(11) 0.010(2) 0.5545(12) 0.084(5) Uiso 1 1 d
H6C H 0.8900(11) 0.041(2) 0.6477(11) 0.082(4) Uiso 1 1 d

loop_
_atom_site_aniso_label
_atom_site_aniso_U_11
_atom_site_aniso_U_22
_atom_site_aniso_U_33
_atom_site_aniso_U_23
_atom_site_aniso_U_13
_atom_site_aniso_U_12
O1 0.0451(4) 0.0510(6) 0.0365(4) -0.0014(3) 0.0012(3) 0.0051(3)
O2 0.0440(4) 0.0451(6) 0.0376(4) 0.0005(3) 0.0008(3) 0.0025(3)
O3 0.0421(4) 0.0612(6) 0.0380(4) -0.0012(3) 0.0054(3) -0.0001(3)
C1 0.0453(6) 0.0511(9) 0.0433(5) 0.0005(5) 0.0024(4) -0.0065(5)
C2 0.0519(6) 0.0403(8) 0.0438(5) -0.0034(5) -0.0025(4) 0.0080(5)
C3 0.0496(6) 0.0571(9) 0.0366(5) 0.0090(5) 0.0045(4) -0.0025(5)
C4 0.0591(7) 0.0977(13) 0.0368(6) -0.0072(6) 0.0045(5) 0.0035(7)
C5 0.0439(6) 0.0743(11) 0.0516(7) -0.0030(6) -0.0017(5) -0.0003(6)
C6 0.0533(7) 0.0758(12) 0.0542(7) -0.0150(7) 0.0042(5) 0.0187(7)

loop_
_atom_type_symbol
_atom_type_description
_atom_type_scat_dispersion_real
_atom_type_scat_dispersion_imag
_atom_type_scat_source
C C 0.0033 0.0016 'International Tables Vol C Tables 4.2.6.8 and 6.1.1.4'
H H 0.0000 0.0000 'International Tables Vol C Tables 4.2.6.8 and 6.1.1.4'
O O 0.0106 0.0060 'International Tables Vol C Tables 4.2.6.8 and 6.1.1.4'

loop_
_geom_angle_atom_site_label_1
_geom_angle_atom_site_label_2
_geom_angle_atom_site_label_3
_geom_angle
C1 O1 C2 111.28(8)
C3 O2 C2 110.74(8)
C3 O3 C1 110.39(9)
O1 C1 C5 109.19(9)
O1 C1 H1 107.3(6)
O3 C1 O1 109.30(8)
O3 C1 C5 108.27(11)
O3 C1 H1 108.8(7)
C5 C1 H1 113.9(6)
O1 C2 C6 109.33(10)
O1 C2 H2 107.6(7)
O2 C2 O1 109.36(9)
O2 C2 C6 108.44(10)
O2 C2 H2 108.1(7)
C6 C2 H2 114.0(7)
O2 C3 C4 108.53(10)
O2 C3 H3 107.1(7)
O3 C3 O2 109.96(8)
O3 C3 C4 108.77(11)
O3 C3 H3 109.2(7)
C4 C3 H3 113.3(7)
C3 C4 H4A 110.2(9)
C3 C4 H4B 108.3(9)
C3 C4 H4C 111.2(10)
H4A C4 H4B 111.1(12)
H4A C4 H4C 108.3(13)
H4B C4 H4C 107.7(13)
C1 C5 H5A 109.1(8)
C1 C5 H5B 107.9(8)
C1 C5 H5C 109.7(9)
H5A C5 H5B 111.6(11)
H5A C5 H5C 108.5(11)
H5B C5 H5C 110.0(12)
C2 C6 H6A 108.4(8)
C2 C6 H6B 109.2(9)
C2 C6 H6C 111.2(9)
H6A C6 H6B 107.3(13)
H6A C6 H6C 109.3(12)
H6B C6 H6C 111.3(13)

loop_
_geom_bond_atom_site_label_1
_geom_bond_atom_site_label_2
_geom_bond_distance
O1 C1 1.4184(12)
O1 C2 1.4222(12)
O2 C2 1.4181(13)
O2 C3 1.4165(12)
O3 C1 1.4179(13)
O3 C3 1.4150(13)
C1 C5 1.4969(17)
C1 H1 1.004(14)
C2 C6 1.4937(17)
C2 H2 0.994(15)
C3 C4 1.4951(18)
C3 H3 1.018(14)
C4 H4A 0.966(14)
C4 H4B 1.026(19)
C4 H4C 0.900(15)
C5 H5A 0.968(14)
C5 H5B 1.010(17)
C5 H5C 0.967(15)
C6 H6A 0.980(16)
C6 H6B 0.952(18)
C6 H6C 0.990(15)

loop_
_geom_torsion_atom_site_label_1
_geom_torsion_atom_site_label_2
_geom_torsion_atom_site_label_3
_geom_torsion_atom_site_label_4
_geom_torsion
C1 O1 C2 O2 -57.68(12)
C1 O1 C2 C6 -176.28(11)
C1 O3 C3 O2 58.99(12)
C1 O3 C3 C4 177.71(10)
C2 O1 C1 O3 58.26(12)
C2 O1 C1 C5 176.53(11)
C2 O2 C3 O3 -58.56(12)
C2 O2 C3 C4 -177.43(11)
C3 O2 C2 O1 57.43(11)
C3 O2 C2 C6 176.58(10)
C3 O3 C1 O1 -58.53(11)
C3 O3 C1 C5 -177.37(9)
